data_4003620
loop_
_publ_author_name
'Chotard, Florian'
'Sivchik, Vasily'
'Linnolahti, Mikko'
'Bochmann, Manfred'
'Romanov, Alexander S.'

_publ_section_title
;
 Mono- versus Bicyclic Carbene Metal Amide Photoemitters: Which Design
 Leads to the Best Performance?
;
_journal_name_full 'Chemistry of Materials'
_journal_paper_doi 10.1021/acs.chemmater.0c01769
_journal_year 2020
_chemical_formula_moiety 'C36 H45 Cu N2'
_chemical_formula_sum 'C36 H45 Cu N2'
_chemical_formula_weight 569.28
_space_group_crystal_system monoclinic
_space_group_IT_number 15
_space_group_name_Hall '-C 2yc'
_space_group_name_H-M_alt 'C 1 2/c 1'
_atom_sites_solution_hydrogens geom
_atom_sites_solution_primary direct
_audit_creation_date 2019-11-08
_audit_creation_method
;
Olex2 1.2
(compiled 2018.05.29 svn.r3508 for OlexSys, GUI svn.r5506)
;
_cell_angle_alpha 90
_cell_angle_beta 102.687(4)
_cell_angle_gamma 90
_cell_formula_units_Z 8
_cell_length_a 31.1356(13)
_cell_length_b 13.3923(5)
_cell_length_c 16.9072(7)
_cell_measurement_reflns_used 5887
_cell_measurement_temperature 140(2)
_cell_measurement_theta_max 32.1410
_cell_measurement_theta_min 3.4680
_cell_volume 6877.8(5)
_computing_cell_refinement 'CrysAlisPro 1.171.39.46 (Rigaku OD, 2018)'
_computing_data_collection 'CrysAlisPro 1.171.39.46 (Rigaku OD, 2018)'
_computing_data_reduction 'CrysAlisPro 1.171.39.46 (Rigaku OD, 2018)'
_computing_molecular_graphics 'Olex2 (Dolomanov et al., 2009)'
_computing_publication_material 'Olex2 (Dolomanov et al., 2009)'
_computing_structure_refinement 'ShelXL (Sheldrick, 2015)'
_computing_structure_solution 'ShelXS (Sheldrick, 2008)'
_diffrn_ambient_temperature 140.0
_diffrn_detector 'CCD plate'
_diffrn_detector_area_resol_mean 16.0050
_diffrn_detector_type Sapphire3
_diffrn_measured_fraction_theta_full 0.998
_diffrn_measured_fraction_theta_max 0.916
_diffrn_measurement_device 'four-circle diffractometer'
_diffrn_measurement_device_type 'Xcalibur, Sapphire3'
_diffrn_measurement_method '\w scans'
_diffrn_radiation_monochromator graphite
_diffrn_radiation_type MoK\a
_diffrn_radiation_wavelength 0.71073
_diffrn_reflns_av_R_equivalents 0.0419
_diffrn_reflns_av_unetI/netI 0.0418
_diffrn_reflns_Laue_measured_fraction_full 0.998
_diffrn_reflns_Laue_measured_fraction_max 0.916
_diffrn_reflns_limit_h_max 46
_diffrn_reflns_limit_h_min -43
_diffrn_reflns_limit_k_max 19
_diffrn_reflns_limit_k_min -20
_diffrn_reflns_limit_l_max 24
_diffrn_reflns_limit_l_min -25
_diffrn_reflns_number 42065
_diffrn_reflns_point_group_measured_fraction_full 0.998
_diffrn_reflns_point_group_measured_fraction_max 0.916
_diffrn_reflns_theta_full 25.242
_diffrn_reflns_theta_max 32.731
_diffrn_reflns_theta_min 2.996
_diffrn_source 'fine-focus sealed X-ray tube'
_exptl_absorpt_coefficient_mu 0.658
_exptl_absorpt_correction_T_max 1.00000
_exptl_absorpt_correction_T_min 0.85599
_exptl_absorpt_correction_type multi-scan
_exptl_absorpt_process_details
;
CrysAlisPro 1.171.39.46 (Rigaku Oxford Diffraction, 2018)
Empirical absorption correction using spherical harmonics,
 implemented in SCALE3 ABSPACK scaling algorithm.
;
_exptl_crystal_colour colorless
_exptl_crystal_density_diffrn 1.100
_exptl_crystal_description block
_exptl_crystal_F_000 2432
_exptl_crystal_size_max 0.26
_exptl_crystal_size_mid 0.23
_exptl_crystal_size_min 0.2
_refine_diff_density_max 0.413
_refine_diff_density_min -0.265
_refine_diff_density_rms 0.063
_refine_ls_extinction_method none
_refine_ls_goodness_of_fit_ref 1.045
_refine_ls_hydrogen_treatment constr
_refine_ls_matrix_type full
_refine_ls_number_parameters 360
_refine_ls_number_reflns 11626
_refine_ls_number_restraints 0
_refine_ls_restrained_S_all 1.045
_refine_ls_R_factor_all 0.0543
_refine_ls_R_factor_gt 0.0387
_refine_ls_shift/su_max 0.002
_refine_ls_shift/su_mean 0.000
_refine_ls_structure_factor_coef Fsqd
_refine_ls_weighting_details 'w=1/[\s^2^(Fo^2^)+(0.0516P)^2^+1.9600P] where P=(Fo^2^+2Fc^2^)/3'
_refine_ls_weighting_scheme calc
_refine_ls_wR_factor_gt 0.0989
_refine_ls_wR_factor_ref 0.1063
_reflns_Friedel_coverage 0.000
_reflns_number_gt 9064
_reflns_number_total 11626
_reflns_threshold_expression 'I > 2\s(I)'
_cod_data_source_file cm0c01769_si_003.cif
_cod_data_source_block BiCaacCuCz
_cod_database_code 4003620
_shelx_shelxl_version_number 2018/3
_shelx_space_group_comment
;
The symmetry employed for this shelxl refinement is uniquely defined
by the following loop, which should always be used as a source of
symmetry information in preference to the above space-group names.
They are only intended as comments.
;
_shelx_estimated_absorpt_t_max 0.880
_shelx_estimated_absorpt_t_min 0.847
_exptl_absorpt_special_details
;
Empirical correction (ABSPACK) includes:
Absorption correction using spherical harmonics
Frame scaling
;
_olex2_refinement_description
;
1. Fixed Uiso
 At 1.2 times of:
  All C(H) groups, All C(H,H) groups
 At 1.5 times of:
  All C(H,H,H) groups
2.a Ternary CH refined with riding coordinates:
 C12(H12), C15(H15), C20(H20), C22(H22)
2.b Secondary CH2 refined with riding coordinates:
 C3(H3A,H3B), C4(H4A,H4B), C19(H19A,H19B)
2.c Aromatic/amide H refined with riding coordinates:
 C8(H8), C9(H9), C10(H10), C26(H26), C27(H27), C28(H28), C29(H29), C32(H32),
 C33(H33), C34(H34), C35(H35)
2.d Idealised Me refined as rotating group:
 C13(H13A,H13B,H13C), C14(H14A,H14B,H14C), C16(H16A,H16B,H16C), C17(H17A,H17B,
 H17C), C18(H18A,H18B,H18C), C21(H21A,H21B,H21C), C23(H23A,H23B,H23C), C24(H24A,
 H24B,H24C)
;
_olex2_submission_special_instructions 'No special instructions were received'

loop_
_space_group_symop_operation_xyz
'x, y, z'
'-x, y, -z+1/2'
'x+1/2, y+1/2, z'
'-x+1/2, y+1/2, -z+1/2'
'-x, -y, -z'
'x, -y, z-1/2'
'-x+1/2, -y+1/2, -z'
'x+1/2, -y+1/2, z-1/2'

loop_
_atom_site_label
_atom_site_type_symbol
_atom_site_fract_x
_atom_site_fract_y
_atom_site_fract_z
_atom_site_U_iso_or_equiv
_atom_site_adp_type
_atom_site_occupancy
_atom_site_site_symmetry_order
_atom_site_calc_flag
_atom_site_refinement_flags_posn
_atom_site_refinement_flags_adp
_atom_site_refinement_flags_occupancy
_atom_site_disorder_assembly
_atom_site_disorder_group
Cu1 Cu 0.16757(2) 0.12093(2) 0.40163(2) 0.01934(5) Uani 1 1 d . . . . .
N1 N 0.12750(3) 0.03896(8) 0.52116(6) 0.01593(19) Uani 1 1 d . . . . .
N2 N 0.17380(4) 0.19765(9) 0.31261(7) 0.0237(2) Uani 1 1 d . . . . .
C1 C 0.16434(4) 0.04895(9) 0.49594(7) 0.0157(2) Uani 1 1 d . . . . .
C2 C 0.20299(4) -0.00031(9) 0.55378(7) 0.0163(2) Uani 1 1 d . . . . .
C3 C 0.20511(4) 0.04750(10) 0.63846(8) 0.0209(2) Uani 1 1 d . . . . .
H3A H 0.229653 0.017342 0.678607 0.025 Uiso 1 1 calc R . . . .
H3B H 0.210904 0.119971 0.635826 0.025 Uiso 1 1 calc R . . . .
C4 C 0.16169(4) 0.03127(10) 0.66586(8) 0.0213(2) Uani 1 1 d . . . . .
H4A H 0.167045 -0.010618 0.715299 0.026 Uiso 1 1 calc R . . . .
H4B H 0.149821 0.096338 0.678868 0.026 Uiso 1 1 calc R . . . .
C5 C 0.12830(4) -0.02036(10) 0.59778(7) 0.0180(2) Uani 1 1 d . . . . .
C6 C 0.08757(4) 0.08820(10) 0.47667(8) 0.0187(2) Uani 1 1 d . . . . .
C7 C 0.07988(4) 0.18805(10) 0.49445(9) 0.0233(3) Uani 1 1 d . . . . .
C8 C 0.04181(5) 0.23396(11) 0.44972(10) 0.0294(3) Uani 1 1 d . . . . .
H8 H 0.035542 0.301057 0.461519 0.035 Uiso 1 1 calc R . . . .
C9 C 0.01321(5) 0.18356(12) 0.38876(10) 0.0313(3) Uani 1 1 d . . . . .
H9 H -0.012290 0.216117 0.358623 0.038 Uiso 1 1 calc R . . . .
C10 C 0.02184(5) 0.08559(12) 0.37179(9) 0.0268(3) Uani 1 1 d . . . . .
H10 H 0.002232 0.051844 0.329194 0.032 Uiso 1 1 calc R . . . .
C11 C 0.05870(4) 0.03485(10) 0.41572(8) 0.0208(2) Uani 1 1 d . . . . .
C12 C 0.06664(5) -0.07271(11) 0.39537(8) 0.0235(3) Uani 1 1 d . . . . .
H12 H 0.090396 -0.099725 0.439894 0.028 Uiso 1 1 calc R . . . .
C13 C 0.08299(6) -0.07887(15) 0.31653(10) 0.0398(4) Uani 1 1 d . . . . .
H13A H 0.060138 -0.053649 0.271581 0.060 Uiso 1 1 calc GR . . . .
H13B H 0.089628 -0.148511 0.306006 0.060 Uiso 1 1 calc GR . . . .
H13C H 0.109672 -0.038396 0.321510 0.060 Uiso 1 1 calc GR . . . .
C14 C 0.02547(6) -0.13784(12) 0.39068(11) 0.0354(3) Uani 1 1 d . . . . .
H14A H 0.014703 -0.129935 0.440608 0.053 Uiso 1 1 calc GR . . . .
H14B H 0.032973 -0.208010 0.384300 0.053 Uiso 1 1 calc GR . . . .
H14C H 0.002505 -0.117069 0.344158 0.053 Uiso 1 1 calc GR . . . .
C15 C 0.11062(5) 0.24968(10) 0.55886(9) 0.0263(3) Uani 1 1 d . . . . .
H15 H 0.137203 0.208206 0.581369 0.032 Uiso 1 1 calc R . . . .
C16 C 0.08866(6) 0.27643(13) 0.62877(11) 0.0378(4) Uani 1 1 d . . . . .
H16A H 0.061959 0.315466 0.607856 0.057 Uiso 1 1 calc GR . . . .
H16B H 0.109089 0.315890 0.669221 0.057 Uiso 1 1 calc GR . . . .
H16C H 0.080896 0.215061 0.653943 0.057 Uiso 1 1 calc GR . . . .
C17 C 0.12588(6) 0.34400(12) 0.52200(11) 0.0368(4) Uani 1 1 d . . . . .
H17A H 0.138301 0.325751 0.475509 0.055 Uiso 1 1 calc GR . . . .
H17B H 0.148384 0.377873 0.562813 0.055 Uiso 1 1 calc GR . . . .
H17C H 0.100748 0.388812 0.504051 0.055 Uiso 1 1 calc GR . . . .
C18 C 0.08289(4) -0.02925(11) 0.61571(8) 0.0245(3) Uani 1 1 d . . . . .
H18A H 0.071659 0.037478 0.623765 0.037 Uiso 1 1 calc GR . . . .
H18B H 0.084616 -0.069099 0.664931 0.037 Uiso 1 1 calc GR . . . .
H18C H 0.063007 -0.061900 0.570054 0.037 Uiso 1 1 calc GR . . . .
C19 C 0.14736(4) -0.12322(9) 0.58533(8) 0.0197(2) Uani 1 1 d . . . . .
H19A H 0.126421 -0.159791 0.542596 0.024 Uiso 1 1 calc R . . . .
H19B H 0.151297 -0.162163 0.636184 0.024 Uiso 1 1 calc R . . . .
C20 C 0.19213(4) -0.11358(9) 0.56057(8) 0.0199(2) Uani 1 1 d . . . . .
H20 H 0.215222 -0.142962 0.605057 0.024 Uiso 1 1 calc R . . . .
C21 C 0.19202(5) -0.17249(11) 0.48355(10) 0.0303(3) Uani 1 1 d . . . . .
H21A H 0.170846 -0.142685 0.438170 0.046 Uiso 1 1 calc GR . . . .
H21B H 0.183642 -0.241844 0.490901 0.046 Uiso 1 1 calc GR . . . .
H21C H 0.221504 -0.170881 0.471970 0.046 Uiso 1 1 calc GR . . . .
C22 C 0.24629(4) 0.01699(10) 0.52482(8) 0.0210(2) Uani 1 1 d . . . . .
H22 H 0.240961 -0.005141 0.466995 0.025 Uiso 1 1 calc R . . . .
C23 C 0.28582(5) -0.04251(13) 0.57194(10) 0.0325(3) Uani 1 1 d . . . . .
H23A H 0.293042 -0.020082 0.628483 0.049 Uiso 1 1 calc GR . . . .
H23B H 0.311199 -0.031707 0.547450 0.049 Uiso 1 1 calc GR . . . .
H23C H 0.278472 -0.113754 0.569971 0.049 Uiso 1 1 calc GR . . . .
C24 C 0.25923(5) 0.12745(11) 0.52696(10) 0.0281(3) Uani 1 1 d . . . . .
H24A H 0.233273 0.167760 0.503580 0.042 Uiso 1 1 calc GR . . . .
H24B H 0.281814 0.137274 0.495449 0.042 Uiso 1 1 calc GR . . . .
H24C H 0.270868 0.147986 0.583221 0.042 Uiso 1 1 calc GR . . . .
C25 C 0.21224(5) 0.21070(11) 0.28500(8) 0.0251(3) Uani 1 1 d . . . . .
C26 C 0.25065(5) 0.15343(13) 0.30269(9) 0.0321(3) Uani 1 1 d . . . . .
H26 H 0.253134 0.098143 0.338612 0.039 Uiso 1 1 calc R . . . .
C27 C 0.28516(6) 0.17908(15) 0.26659(10) 0.0393(4) Uani 1 1 d . . . . .
H27 H 0.311442 0.140634 0.278150 0.047 Uiso 1 1 calc R . . . .
C28 C 0.28199(6) 0.26026(15) 0.21365(10) 0.0407(4) Uani 1 1 d . . . . .
H28 H 0.306153 0.276441 0.190130 0.049 Uiso 1 1 calc R . . . .
C29 C 0.24444(6) 0.31671(13) 0.19532(9) 0.0377(4) Uani 1 1 d . . . . .
H29 H 0.242470 0.371444 0.158949 0.045 Uiso 1 1 calc R . . . .
C30 C 0.20877(6) 0.29312(11) 0.23073(8) 0.0288(3) Uani 1 1 d . . . . .
C31 C 0.16526(6) 0.33247(11) 0.22429(9) 0.0306(3) Uani 1 1 d . . . . .
C32 C 0.14047(8) 0.40952(13) 0.17937(11) 0.0463(5) Uani 1 1 d . . . . .
H32 H 0.153263 0.450978 0.145164 0.056 Uiso 1 1 calc R . . . .
C33 C 0.09796(8) 0.42427(15) 0.18526(13) 0.0558(6) Uani 1 1 d . . . . .
H33 H 0.081299 0.476416 0.154962 0.067 Uiso 1 1 calc R . . . .
C34 C 0.07829(7) 0.36358(14) 0.23548(12) 0.0469(5) Uani 1 1 d . . . . .
H34 H 0.048555 0.375182 0.238238 0.056 Uiso 1 1 calc R . . . .
C35 C 0.10168(6) 0.28717(12) 0.28095(9) 0.0329(3) Uani 1 1 d . . . . .
H35 H 0.088411 0.246735 0.315116 0.040 Uiso 1 1 calc R . . . .
C36 C 0.14524(5) 0.27110(10) 0.27527(8) 0.0261(3) Uani 1 1 d . . . . .

loop_
_atom_site_aniso_label
_atom_site_aniso_U_11
_atom_site_aniso_U_22
_atom_site_aniso_U_33
_atom_site_aniso_U_23
_atom_site_aniso_U_13
_atom_site_aniso_U_12
Cu1 0.01986(8) 0.02093(8) 0.01779(8) 0.00288(6) 0.00538(6) -0.00211(6)
N1 0.0146(5) 0.0172(5) 0.0157(4) 0.0016(4) 0.0029(4) 0.0009(4)
N2 0.0268(6) 0.0252(6) 0.0192(5) 0.0029(4) 0.0053(4) -0.0054(5)
C1 0.0157(5) 0.0145(5) 0.0167(5) -0.0022(4) 0.0031(4) -0.0003(4)
C2 0.0146(5) 0.0165(5) 0.0174(5) -0.0002(4) 0.0028(4) 0.0010(4)
C3 0.0179(6) 0.0244(6) 0.0193(6) -0.0035(5) 0.0017(5) 0.0002(5)
C4 0.0206(6) 0.0256(6) 0.0177(6) -0.0013(5) 0.0040(5) 0.0020(5)
C5 0.0171(5) 0.0219(6) 0.0154(5) 0.0031(4) 0.0044(4) 0.0009(4)
C6 0.0141(5) 0.0217(6) 0.0204(6) 0.0051(5) 0.0042(4) 0.0013(4)
C7 0.0176(6) 0.0234(6) 0.0294(7) 0.0048(5) 0.0060(5) 0.0014(5)
C8 0.0214(7) 0.0240(7) 0.0427(8) 0.0102(6) 0.0069(6) 0.0057(5)
C9 0.0168(6) 0.0357(8) 0.0394(8) 0.0164(6) 0.0016(6) 0.0051(6)
C10 0.0180(6) 0.0358(7) 0.0243(6) 0.0085(6) 0.0001(5) -0.0012(5)
C11 0.0167(6) 0.0269(6) 0.0187(6) 0.0050(5) 0.0037(4) -0.0007(5)
C12 0.0195(6) 0.0294(7) 0.0196(6) -0.0013(5) 0.0001(5) 0.0001(5)
C13 0.0410(9) 0.0533(11) 0.0268(7) -0.0111(7) 0.0113(7) -0.0062(8)
C14 0.0302(8) 0.0317(8) 0.0432(9) 0.0004(7) 0.0053(7) -0.0044(6)
C15 0.0227(7) 0.0204(6) 0.0355(7) -0.0021(5) 0.0058(6) 0.0020(5)
C16 0.0365(9) 0.0360(9) 0.0433(9) -0.0084(7) 0.0137(7) 0.0001(7)
C17 0.0317(8) 0.0286(8) 0.0506(10) 0.0021(7) 0.0099(7) -0.0046(6)
C18 0.0191(6) 0.0337(7) 0.0227(6) 0.0051(5) 0.0086(5) 0.0007(5)
C19 0.0209(6) 0.0180(6) 0.0204(6) 0.0039(4) 0.0047(5) -0.0001(5)
C20 0.0210(6) 0.0166(5) 0.0222(6) 0.0012(4) 0.0052(5) 0.0023(5)
C21 0.0334(8) 0.0227(7) 0.0375(8) -0.0094(6) 0.0133(6) -0.0005(6)
C22 0.0163(6) 0.0231(6) 0.0242(6) -0.0007(5) 0.0057(5) 0.0003(5)
C23 0.0183(6) 0.0378(8) 0.0414(8) 0.0046(7) 0.0067(6) 0.0063(6)
C24 0.0212(6) 0.0285(7) 0.0345(8) -0.0012(6) 0.0062(6) -0.0065(5)
C25 0.0295(7) 0.0292(7) 0.0163(6) -0.0022(5) 0.0044(5) -0.0114(6)
C26 0.0303(8) 0.0432(9) 0.0230(7) 0.0007(6) 0.0065(6) -0.0055(7)
C27 0.0300(8) 0.0614(11) 0.0271(7) -0.0102(7) 0.0076(6) -0.0107(8)
C28 0.0407(9) 0.0576(11) 0.0274(7) -0.0131(7) 0.0154(7) -0.0271(8)
C29 0.0565(11) 0.0375(8) 0.0220(7) -0.0062(6) 0.0151(7) -0.0265(8)
C30 0.0423(9) 0.0268(7) 0.0180(6) -0.0047(5) 0.0082(6) -0.0162(6)
C31 0.0504(10) 0.0198(6) 0.0211(6) -0.0010(5) 0.0066(6) -0.0090(6)
C32 0.0718(14) 0.0276(8) 0.0385(9) 0.0091(7) 0.0097(9) -0.0021(9)
C33 0.0769(16) 0.0330(10) 0.0529(12) 0.0117(8) 0.0040(11) 0.0141(10)
C34 0.0479(11) 0.0392(10) 0.0501(11) 0.0004(8) 0.0032(9) 0.0101(8)
C35 0.0385(9) 0.0291(7) 0.0302(7) -0.0012(6) 0.0053(6) 0.0003(6)
C36 0.0363(8) 0.0214(6) 0.0195(6) -0.0013(5) 0.0035(5) -0.0055(6)

loop_
_atom_type_symbol
_atom_type_description
_atom_type_scat_dispersion_real
_atom_type_scat_dispersion_imag
_atom_type_scat_source
C C 0.0033 0.0016 'International Tables Vol C Tables 4.2.6.8 and 6.1.1.4'
H H 0.0000 0.0000 'International Tables Vol C Tables 4.2.6.8 and 6.1.1.4'
Cu Cu 0.3201 1.2651 'International Tables Vol C Tables 4.2.6.8 and 6.1.1.4'
N N 0.0061 0.0033 'International Tables Vol C Tables 4.2.6.8 and 6.1.1.4'

loop_
_geom_angle_atom_site_label_1
_geom_angle_atom_site_label_2
_geom_angle_atom_site_label_3
_geom_angle
_geom_angle_site_symmetry_1
_geom_angle_site_symmetry_3
_geom_angle_publ_flag
N2 Cu1 C1 176.04(5) . . ?
C1 N1 C5 118.60(10) . . ?
C1 N1 C6 119.41(10) . . ?
C6 N1 C5 121.95(10) . . ?
C25 N2 Cu1 126.17(10) . . ?
C36 N2 Cu1 126.12(10) . . ?
C36 N2 C25 105.82(11) . . ?
N1 C1 Cu1 122.58(9) . . ?
N1 C1 C2 111.70(10) . . ?
C2 C1 Cu1 125.67(9) . . ?
C1 C2 C3 106.27(10) . . ?
C1 C2 C20 108.31(10) . . ?
C1 C2 C22 110.59(10) . . ?
C3 C2 C20 107.32(10) . . ?
C22 C2 C3 111.42(10) . . ?
C22 C2 C20 112.66(10) . . ?
C2 C3 H3A 109.5 . . ?
C2 C3 H3B 109.5 . . ?
H3A C3 H3B 108.1 . . ?
C4 C3 C2 110.89(10) . . ?
C4 C3 H3A 109.5 . . ?
C4 C3 H3B 109.5 . . ?
C3 C4 H4A 109.8 . . ?
C3 C4 H4B 109.8 . . ?
H4A C4 H4B 108.2 . . ?
C5 C4 C3 109.46(10) . . ?
C5 C4 H4A 109.8 . . ?
C5 C4 H4B 109.8 . . ?
N1 C5 C4 106.62(10) . . ?
N1 C5 C19 106.74(10) . . ?
C18 C5 N1 111.82(10) . . ?
C18 C5 C4 113.17(11) . . ?
C18 C5 C19 111.31(11) . . ?
C19 C5 C4 106.78(10) . . ?
C7 C6 N1 119.07(11) . . ?
C7 C6 C11 122.01(12) . . ?
C11 C6 N1 118.89(11) . . ?
C6 C7 C15 123.99(12) . . ?
C8 C7 C6 117.84(13) . . ?
C8 C7 C15 118.17(13) . . ?
C7 C8 H8 119.4 . . ?
C9 C8 C7 121.26(14) . . ?
C9 C8 H8 119.4 . . ?
C8 C9 H9 120.1 . . ?
C8 C9 C10 119.74(13) . . ?
C10 C9 H9 120.1 . . ?
C9 C10 H10 119.2 . . ?
C9 C10 C11 121.69(14) . . ?
C11 C10 H10 119.2 . . ?
C6 C11 C12 122.71(12) . . ?
C10 C11 C6 117.43(13) . . ?
C10 C11 C12 119.84(12) . . ?
C11 C12 H12 107.7 . . ?
C11 C12 C13 110.58(13) . . ?
C11 C12 C14 112.05(12) . . ?
C13 C12 H12 107.7 . . ?
C13 C12 C14 110.95(13) . . ?
C14 C12 H12 107.7 . . ?
C12 C13 H13A 109.5 . . ?
C12 C13 H13B 109.5 . . ?
C12 C13 H13C 109.5 . . ?
H13A C13 H13B 109.5 . . ?
H13A C13 H13C 109.5 . . ?
H13B C13 H13C 109.5 . . ?
C12 C14 H14A 109.5 . . ?
C12 C14 H14B 109.5 . . ?
C12 C14 H14C 109.5 . . ?
H14A C14 H14B 109.5 . . ?
H14A C14 H14C 109.5 . . ?
H14B C14 H14C 109.5 . . ?
C7 C15 H15 108.0 . . ?
C7 C15 C16 111.16(12) . . ?
C7 C15 C17 111.01(13) . . ?
C16 C15 H15 108.0 . . ?
C17 C15 H15 108.0 . . ?
C17 C15 C16 110.63(13) . . ?
C15 C16 H16A 109.5 . . ?
C15 C16 H16B 109.5 . . ?
C15 C16 H16C 109.5 . . ?
H16A C16 H16B 109.5 . . ?
H16A C16 H16C 109.5 . . ?
H16B C16 H16C 109.5 . . ?
C15 C17 H17A 109.5 . . ?
C15 C17 H17B 109.5 . . ?
C15 C17 H17C 109.5 . . ?
H17A C17 H17B 109.5 . . ?
H17A C17 H17C 109.5 . . ?
H17B C17 H17C 109.5 . . ?
C5 C18 H18A 109.5 . . ?
C5 C18 H18B 109.5 . . ?
C5 C18 H18C 109.5 . . ?
H18A C18 H18B 109.5 . . ?
H18A C18 H18C 109.5 . . ?
H18B C18 H18C 109.5 . . ?
C5 C19 H19A 109.4 . . ?
C5 C19 H19B 109.4 . . ?
C5 C19 C20 111.19(10) . . ?
H19A C19 H19B 108.0 . . ?
C20 C19 H19A 109.4 . . ?
C20 C19 H19B 109.4 . . ?
C2 C20 H20 107.8 . . ?
C19 C20 C2 108.85(10) . . ?
C19 C20 H20 107.8 . . ?
C21 C20 C2 113.57(11) . . ?
C21 C20 C19 110.83(11) . . ?
C21 C20 H20 107.8 . . ?
C20 C21 H21A 109.5 . . ?
C20 C21 H21B 109.5 . . ?
C20 C21 H21C 109.5 . . ?
H21A C21 H21B 109.5 . . ?
H21A C21 H21C 109.5 . . ?
H21B C21 H21C 109.5 . . ?
C2 C22 H22 107.2 . . ?
C23 C22 C2 114.38(11) . . ?
C23 C22 H22 107.2 . . ?
C24 C22 C2 112.30(11) . . ?
C24 C22 H22 107.2 . . ?
C24 C22 C23 108.21(12) . . ?
C22 C23 H23A 109.5 . . ?
C22 C23 H23B 109.5 . . ?
C22 C23 H23C 109.5 . . ?
H23A C23 H23B 109.5 . . ?
H23A C23 H23C 109.5 . . ?
H23B C23 H23C 109.5 . . ?
C22 C24 H24A 109.5 . . ?
C22 C24 H24B 109.5 . . ?
C22 C24 H24C 109.5 . . ?
H24A C24 H24B 109.5 . . ?
H24A C24 H24C 109.5 . . ?
H24B C24 H24C 109.5 . . ?
N2 C25 C26 128.31(13) . . ?
N2 C25 C30 111.42(14) . . ?
C26 C25 C30 120.25(14) . . ?
C25 C26 H26 120.7 . . ?
C27 C26 C25 118.58(16) . . ?
C27 C26 H26 120.7 . . ?
C26 C27 H27 119.3 . . ?
C26 C27 C28 121.36(18) . . ?
C28 C27 H27 119.3 . . ?
C27 C28 H28 119.6 . . ?
C29 C28 C27 120.74(15) . . ?
C29 C28 H28 119.6 . . ?
C28 C29 H29 120.2 . . ?
C28 C29 C30 119.58(16) . . ?
C30 C29 H29 120.2 . . ?
C25 C30 C31 105.68(13) . . ?
C29 C30 C25 119.49(16) . . ?
C29 C30 C31 134.80(15) . . ?
C32 C31 C30 134.99(16) . . ?
C32 C31 C36 119.14(17) . . ?
C36 C31 C30 105.82(13) . . ?
C31 C32 H32 120.2 . . ?
C33 C32 C31 119.54(18) . . ?
C33 C32 H32 120.2 . . ?
C32 C33 H33 119.4 . . ?
C32 C33 C34 121.19(18) . . ?
C34 C33 H33 119.4 . . ?
C33 C34 H34 119.5 . . ?
C35 C34 C33 121.0(2) . . ?
C35 C34 H34 119.5 . . ?
C34 C35 H35 120.8 . . ?
C34 C35 C36 118.37(16) . . ?
C36 C35 H35 120.8 . . ?
N2 C36 C31 111.26(14) . . ?
N2 C36 C35 127.96(13) . . ?
C35 C36 C31 120.75(14) . . ?

loop_
_geom_bond_atom_site_label_1
_geom_bond_atom_site_label_2
_geom_bond_distance
_geom_bond_site_symmetry_2
_geom_bond_publ_flag
Cu1 N2 1.8673(11) . ?
Cu1 C1 1.8848(12) . ?
N1 C1 1.3155(15) . ?
N1 C5 1.5150(15) . ?
N1 C6 1.4613(16) . ?
N2 C25 1.3879(18) . ?
N2 C36 1.3821(19) . ?
C1 C2 1.5239(17) . ?
C2 C3 1.5564(17) . ?
C2 C20 1.5638(17) . ?
C2 C22 1.5496(18) . ?
C3 H3A 0.9900 . ?
C3 H3B 0.9900 . ?
C3 C4 1.5374(18) . ?
C4 H4A 0.9900 . ?
C4 H4B 0.9900 . ?
C4 C5 1.5357(18) . ?
C5 C18 1.5145(18) . ?
C5 C19 1.5326(18) . ?
C6 C7 1.4027(19) . ?
C6 C11 1.4049(18) . ?
C7 C8 1.4004(19) . ?
C7 C15 1.525(2) . ?
C8 H8 0.9500 . ?
C8 C9 1.381(2) . ?
C9 H9 0.9500 . ?
C9 C10 1.382(2) . ?
C10 H10 0.9500 . ?
C10 C11 1.3986(19) . ?
C11 C12 1.514(2) . ?
C12 H12 1.0000 . ?
C12 C13 1.530(2) . ?
C12 C14 1.538(2) . ?
C13 H13A 0.9800 . ?
C13 H13B 0.9800 . ?
C13 H13C 0.9800 . ?
C14 H14A 0.9800 . ?
C14 H14B 0.9800 . ?
C14 H14C 0.9800 . ?
C15 H15 1.0000 . ?
C15 C16 1.532(2) . ?
C15 C17 1.530(2) . ?
C16 H16A 0.9800 . ?
C16 H16B 0.9800 . ?
C16 H16C 0.9800 . ?
C17 H17A 0.9800 . ?
C17 H17B 0.9800 . ?
C17 H17C 0.9800 . ?
C18 H18A 0.9800 . ?
C18 H18B 0.9800 . ?
C18 H18C 0.9800 . ?
C19 H19A 0.9900 . ?
C19 H19B 0.9900 . ?
C19 C20 1.5462(19) . ?
C20 H20 1.0000 . ?
C20 C21 1.5221(19) . ?
C21 H21A 0.9800 . ?
C21 H21B 0.9800 . ?
C21 H21C 0.9800 . ?
C22 H22 1.0000 . ?
C22 C23 1.534(2) . ?
C22 C24 1.5315(19) . ?
C23 H23A 0.9800 . ?
C23 H23B 0.9800 . ?
C23 H23C 0.9800 . ?
C24 H24A 0.9800 . ?
C24 H24B 0.9800 . ?
C24 H24C 0.9800 . ?
C25 C26 1.397(2) . ?
C25 C30 1.424(2) . ?
C26 H26 0.9500 . ?
C26 C27 1.391(2) . ?
C27 H27 0.9500 . ?
C27 C28 1.398(3) . ?
C28 H28 0.9500 . ?
C28 C29 1.369(3) . ?
C29 H29 0.9500 . ?
C29 C30 1.409(2) . ?
C30 C31 1.435(2) . ?
C31 C32 1.407(2) . ?
C31 C36 1.429(2) . ?
C32 H32 0.9500 . ?
C32 C33 1.363(3) . ?
C33 H33 0.9500 . ?
C33 C34 1.409(3) . ?
C34 H34 0.9500 . ?
C34 C35 1.386(2) . ?
C35 H35 0.9500 . ?
C35 C36 1.397(2) . ?

loop_
_geom_torsion_atom_site_label_1
_geom_torsion_atom_site_label_2
_geom_torsion_atom_site_label_3
_geom_torsion_atom_site_label_4
_geom_torsion
_geom_torsion_site_symmetry_1
_geom_torsion_site_symmetry_2
_geom_torsion_site_symmetry_3
_geom_torsion_site_symmetry_4
_geom_torsion_publ_flag
Cu1 N2 C25 C26 17.2(2) . . . . ?
Cu1 N2 C25 C30 -164.33(9) . . . . ?
Cu1 N2 C36 C31 164.36(10) . . . . ?
Cu1 N2 C36 C35 -17.5(2) . . . . ?
Cu1 C1 C2 C3 121.29(10) . . . . ?
Cu1 C1 C2 C20 -123.67(10) . . . . ?
Cu1 C1 C2 C22 0.23(14) . . . . ?
N1 C1 C2 C3 -56.20(13) . . . . ?
N1 C1 C2 C20 58.83(13) . . . . ?
N1 C1 C2 C22 -177.26(10) . . . . ?
N1 C5 C19 C20 53.37(13) . . . . ?
N1 C6 C7 C8 178.70(12) . . . . ?
N1 C6 C7 C15 -0.69(19) . . . . ?
N1 C6 C11 C10 -177.13(11) . . . . ?
N1 C6 C11 C12 1.48(18) . . . . ?
N2 C25 C26 C27 178.65(14) . . . . ?
N2 C25 C30 C29 -178.88(12) . . . . ?
N2 C25 C30 C31 -0.46(15) . . . . ?
C1 N1 C5 C4 58.88(14) . . . . ?
C1 N1 C5 C18 -176.93(11) . . . . ?
C1 N1 C5 C19 -54.97(14) . . . . ?
C1 N1 C6 C7 -85.19(15) . . . . ?
C1 N1 C6 C11 92.99(14) . . . . ?
C1 C2 C3 C4 58.56(13) . . . . ?
C1 C2 C20 C19 -54.38(13) . . . . ?
C1 C2 C20 C21 69.60(14) . . . . ?
C1 C2 C22 C23 -171.45(11) . . . . ?
C1 C2 C22 C24 64.71(14) . . . . ?
C2 C3 C4 C5 -4.36(15) . . . . ?
C3 C2 C20 C19 59.97(13) . . . . ?
C3 C2 C20 C21 -176.05(11) . . . . ?
C3 C2 C22 C23 70.59(14) . . . . ?
C3 C2 C22 C24 -53.24(15) . . . . ?
C3 C4 C5 N1 -50.35(13) . . . . ?
C3 C4 C5 C18 -173.70(11) . . . . ?
C3 C4 C5 C19 63.48(13) . . . . ?
C4 C5 C19 C20 -60.38(13) . . . . ?
C5 N1 C1 Cu1 -179.99(8) . . . . ?
C5 N1 C1 C2 -2.40(15) . . . . ?
C5 N1 C6 C7 92.40(14) . . . . ?
C5 N1 C6 C11 -89.43(14) . . . . ?
C5 C19 C20 C2 -1.59(14) . . . . ?
C5 C19 C20 C21 -127.19(12) . . . . ?
C6 N1 C1 Cu1 -2.32(16) . . . . ?
C6 N1 C1 C2 175.27(10) . . . . ?
C6 N1 C5 C4 -118.72(12) . . . . ?
C6 N1 C5 C18 5.46(16) . . . . ?
C6 N1 C5 C19 127.42(12) . . . . ?
C6 C7 C8 C9 -1.5(2) . . . . ?
C6 C7 C15 C16 -113.85(15) . . . . ?
C6 C7 C15 C17 122.55(15) . . . . ?
C6 C11 C12 C13 -104.32(15) . . . . ?
C6 C11 C12 C14 131.34(14) . . . . ?
C7 C6 C11 C10 0.98(19) . . . . ?
C7 C6 C11 C12 179.60(12) . . . . ?
C7 C8 C9 C10 0.7(2) . . . . ?
C8 C7 C15 C16 66.76(17) . . . . ?
C8 C7 C15 C17 -56.84(18) . . . . ?
C8 C9 C10 C11 1.0(2) . . . . ?
C9 C10 C11 C6 -1.8(2) . . . . ?
C9 C10 C11 C12 179.55(13) . . . . ?
C10 C11 C12 C13 74.27(16) . . . . ?
C10 C11 C12 C14 -50.07(17) . . . . ?
C11 C6 C7 C8 0.6(2) . . . . ?
C11 C6 C7 C15 -178.81(13) . . . . ?
C15 C7 C8 C9 177.98(14) . . . . ?
C18 C5 C19 C20 175.65(10) . . . . ?
C20 C2 C3 C4 -57.14(13) . . . . ?
C20 C2 C22 C23 -50.09(15) . . . . ?
C20 C2 C22 C24 -173.93(11) . . . . ?
C22 C2 C3 C4 179.09(11) . . . . ?
C22 C2 C20 C19 -177.03(10) . . . . ?
C22 C2 C20 C21 -53.05(15) . . . . ?
C25 N2 C36 C31 -0.69(15) . . . . ?
C25 N2 C36 C35 177.44(14) . . . . ?
C25 C26 C27 C28 0.0(2) . . . . ?
C25 C30 C31 C32 -177.08(18) . . . . ?
C25 C30 C31 C36 0.02(15) . . . . ?
C26 C25 C30 C29 -0.3(2) . . . . ?
C26 C25 C30 C31 178.12(13) . . . . ?
C26 C27 C28 C29 -0.5(2) . . . . ?
C27 C28 C29 C30 0.5(2) . . . . ?
C28 C29 C30 C25 -0.1(2) . . . . ?
C28 C29 C30 C31 -177.98(16) . . . . ?
C29 C30 C31 C32 1.0(3) . . . . ?
C29 C30 C31 C36 178.09(15) . . . . ?
C30 C25 C26 C27 0.3(2) . . . . ?
C30 C31 C32 C33 176.84(18) . . . . ?
C30 C31 C36 N2 0.42(16) . . . . ?
C30 C31 C36 C35 -177.86(13) . . . . ?
C31 C32 C33 C34 -0.1(3) . . . . ?
C32 C31 C36 N2 178.07(14) . . . . ?
C32 C31 C36 C35 -0.2(2) . . . . ?
C32 C33 C34 C35 0.4(3) . . . . ?
C33 C34 C35 C36 -0.5(3) . . . . ?
C34 C35 C36 N2 -177.51(15) . . . . ?
C34 C35 C36 C31 0.5(2) . . . . ?
C36 N2 C25 C26 -177.73(14) . . . . ?
C36 N2 C25 C30 0.71(15) . . . . ?
C36 C31 C32 C33 0.0(3) . . . . ?
